data_4037229
loop_
_publ_author_name
'Albaladejo, Mar\'ia Jos\'e'
'Gonz\'alez-Soria, Mar\'ia Jos\'e'
'Alonso, Francisco'

_publ_section_title
;
 Synthesis of Aminoindolizidines through the Chemoselective and
 Diastereoselective Catalytic Hydrogenation of Indolizines.
;
_journal_issue 20
_journal_name_full 'The Journal of organic chemistry'
_journal_page_first 9707
_journal_page_last 9717
_journal_paper_doi 10.1021/acs.joc.6b01782
_journal_volume 81
_journal_year 2016
_chemical_formula_sum 'C19 H28 N2'
_chemical_formula_weight 284.43
_chemical_melting_point 342
_chemical_name_systematic 3-phenyl-1-(piperidin-1-yl)octahydroindolizine
_space_group_IT_number 2
_space_group_name_Hall '-P 1'
_space_group_name_H-M_alt 'P -1'
_symmetry_space_group_name_H-M 'P -1'
_atom_sites_solution_hydrogens geom
_atom_sites_solution_primary direct
_atom_sites_solution_secondary difmap
_audit_creation_method SHELXL-97
_cell_angle_alpha 74.012(14)
_cell_angle_beta 77.182(13)
_cell_angle_gamma 70.798(14)
_cell_formula_units_Z 2
_cell_length_a 8.307(5)
_cell_length_b 10.097(6)
_cell_length_c 11.253(7)
_cell_measurement_reflns_used 1060
_cell_measurement_temperature 297(1)
_cell_measurement_theta_max 20.777
_cell_measurement_theta_min 2.189
_cell_volume 847.9(9)
_computing_structure_refinement 'SHELXL-97 (Sheldrick, 1997)'
_computing_structure_solution 'SHELXS-97 (Sheldrick, 1990)'
_diffrn_ambient_temperature 297(1)
_diffrn_measured_fraction_theta_full 0.989
_diffrn_measured_fraction_theta_max 0.989
_diffrn_measurement_device_type 'CCD area detector'
_diffrn_measurement_method 'phi and omega scans'
_diffrn_radiation_monochromator graphite
_diffrn_radiation_source 'fine-focus sealed tube'
_diffrn_radiation_type MoK\a
_diffrn_radiation_wavelength 0.71073
_diffrn_reflns_av_R_equivalents 0.0308
_diffrn_reflns_av_sigmaI/netI 0.0438
_diffrn_reflns_limit_h_max 9
_diffrn_reflns_limit_h_min -9
_diffrn_reflns_limit_k_max 12
_diffrn_reflns_limit_k_min -12
_diffrn_reflns_limit_l_max 13
_diffrn_reflns_limit_l_min -13
_diffrn_reflns_number 7333
_diffrn_reflns_theta_full 25.14
_diffrn_reflns_theta_max 25.14
_diffrn_reflns_theta_min 1.90
_exptl_absorpt_coefficient_mu 0.065
_exptl_absorpt_correction_T_max 0.9985
_exptl_absorpt_correction_T_min 0.9042
_exptl_absorpt_correction_type multi-scan
_exptl_absorpt_process_details 'Bruker/Siemens SADABS v2.03'
_exptl_crystal_colour orange
_exptl_crystal_density_diffrn 1.114
_exptl_crystal_density_method 'not measured'
_exptl_crystal_description prism
_exptl_crystal_F_000 312
_exptl_crystal_size_max 0.27
_exptl_crystal_size_mid 0.25
_exptl_crystal_size_min 0.24
_refine_diff_density_max 0.127
_refine_diff_density_min -0.132
_refine_diff_density_rms 0.027
_refine_ls_extinction_method none
_refine_ls_goodness_of_fit_ref 1.026
_refine_ls_hydrogen_treatment mixed
_refine_ls_matrix_type full
_refine_ls_number_parameters 198
_refine_ls_number_reflns 2998
_refine_ls_number_restraints 0
_refine_ls_restrained_S_all 1.026
_refine_ls_R_factor_all 0.0909
_refine_ls_R_factor_gt 0.0500
_refine_ls_shift/su_max 0.000
_refine_ls_shift/su_mean 0.000
_refine_ls_structure_factor_coef Fsqd
_refine_ls_weighting_details 'calc w=1/[\s^2^(Fo^2^)+(0.0547P)^2^+0.0237P] where P=(Fo^2^+2Fc^2^)/3'
_refine_ls_weighting_scheme calc
_refine_ls_wR_factor_gt 0.1130
_refine_ls_wR_factor_ref 0.1341
_reflns_number_gt 1812
_reflns_number_total 2998
_reflns_threshold_expression >2sigma(I)
_cod_data_source_file jo6b01782_si_002.cif
_cod_data_source_block x
_cod_original_cell_volume 847.8(9)
_cod_original_sg_symbol_H-M P-1
_cod_database_code 4037229

loop_
_symmetry_equiv_pos_as_xyz
'x, y, z'
'-x, -y, -z'

loop_
_atom_site_label
_atom_site_type_symbol
_atom_site_fract_x
_atom_site_fract_y
_atom_site_fract_z
_atom_site_U_iso_or_equiv
_atom_site_adp_type
_atom_site_occupancy
_atom_site_symmetry_multiplicity
_atom_site_calc_flag
_atom_site_refinement_flags
N2 N 0.08798(19) 0.31905(16) 0.67821(14) 0.0515(4) Uani 1 1 d .
N1 N 0.03404(19) 0.00466(16) 0.73133(15) 0.0523(4) Uani 1 1 d .
C2 C 0.3314(2) -0.16365(19) 0.73915(19) 0.0492(5) Uani 1 1 d .
C1 C 0.2046(2) -0.0497(2) 0.6607(2) 0.0508(5) Uani 1 1 d .
C14 C 0.1277(3) 0.2551(2) 0.80576(18) 0.0560(5) Uani 1 1 d .
H14A H 0.2470 0.1969 0.8028 0.067 Uiso 1 1 calc R
H14B H 0.0556 0.1927 0.8488 0.067 Uiso 1 1 calc R
C9 C 0.0947(2) 0.2164(2) 0.60501(18) 0.0538(5) Uani 1 1 d .
H9 H 0.0814 0.2704 0.5192 0.065 Uiso 1 1 calc R
C7 C 0.4720(3) -0.2576(2) 0.6831(2) 0.0609(6) Uani 1 1 d .
H7 H 0.4836 -0.2523 0.5980 0.073 Uiso 1 1 calc R
C15 C -0.0463(3) 0.1408(2) 0.6506(2) 0.0580(6) Uani 1 1 d .
C16 C -0.2199(2) 0.2169(2) 0.7141(2) 0.0703(7) Uani 1 1 d .
H16A H -0.2738 0.3030 0.6563 0.084 Uiso 1 1 calc R
H16B H -0.2044 0.2453 0.7855 0.084 Uiso 1 1 calc R
C10 C 0.1940(3) 0.4140(2) 0.6116(2) 0.0629(6) Uani 1 1 d .
H10A H 0.1657 0.4553 0.5275 0.076 Uiso 1 1 calc R
H10B H 0.3144 0.3586 0.6054 0.076 Uiso 1 1 calc R
C3 C 0.3192(3) -0.1744(2) 0.8664(2) 0.0632(6) Uani 1 1 d .
H3 H 0.2276 -0.1120 0.9061 0.076 Uiso 1 1 calc R
C19 C -0.0710(3) -0.0944(2) 0.7657(2) 0.0662(6) Uani 1 1 d .
H19A H -0.0138 -0.1832 0.8192 0.079 Uiso 1 1 calc R
H19B H -0.0860 -0.1171 0.6912 0.079 Uiso 1 1 calc R
C8 C 0.2611(3) 0.0881(2) 0.59871(19) 0.0589(6) Uani 1 1 d .
H8A H 0.3129 0.0873 0.5126 0.071 Uiso 1 1 calc R
H8B H 0.3444 0.0952 0.6433 0.071 Uiso 1 1 calc R
C12 C 0.2021(3) 0.4743(2) 0.8110(2) 0.0738(7) Uani 1 1 d .
H12A H 0.1711 0.5525 0.8536 0.089 Uiso 1 1 calc R
H12B H 0.3240 0.4256 0.8120 0.089 Uiso 1 1 calc R
C6 C 0.5960(3) -0.3597(2) 0.7523(3) 0.0747(7) Uani 1 1 d .
H6 H 0.6889 -0.4220 0.7134 0.090 Uiso 1 1 calc R
C4 C 0.4418(3) -0.2768(3) 0.9350(2) 0.0774(7) Uani 1 1 d .
H4 H 0.4303 -0.2841 1.0205 0.093 Uiso 1 1 calc R
C5 C 0.5803(3) -0.3678(2) 0.8773(3) 0.0774(7) Uani 1 1 d .
H5 H 0.6635 -0.4349 0.9235 0.093 Uiso 1 1 calc R
C13 C 0.0981(3) 0.3698(2) 0.8774(2) 0.0694(6) Uani 1 1 d .
H13A H 0.1301 0.3245 0.9601 0.083 Uiso 1 1 calc R
H13B H -0.0234 0.4220 0.8872 0.083 Uiso 1 1 calc R
C11 C 0.1662(3) 0.5333(2) 0.6772(2) 0.0748(7) Uani 1 1 d .
H11A H 0.0482 0.5938 0.6767 0.090 Uiso 1 1 calc R
H11B H 0.2417 0.5922 0.6323 0.090 Uiso 1 1 calc R
C17 C -0.3355(3) 0.1176(3) 0.7571(3) 0.0894(8) Uani 1 1 d .
H17A H -0.4406 0.1626 0.8065 0.107 Uiso 1 1 calc R
H17B H -0.3667 0.1026 0.6847 0.107 Uiso 1 1 calc R
C18 C -0.2462(3) -0.0257(3) 0.8340(3) 0.0868(8) Uani 1 1 d .
H18A H -0.3179 -0.0898 0.8528 0.104 Uiso 1 1 calc R
H18B H -0.2311 -0.0123 0.9125 0.104 Uiso 1 1 calc R
H15 H -0.065(2) 0.117(2) 0.5732(19) 0.066(6) Uiso 1 1 d .
H1 H 0.195(2) -0.0899(19) 0.5927(17) 0.059(6) Uiso 1 1 d .

loop_
_atom_site_aniso_label
_atom_site_aniso_U_11
_atom_site_aniso_U_22
_atom_site_aniso_U_33
_atom_site_aniso_U_23
_atom_site_aniso_U_13
_atom_site_aniso_U_12
N2 0.0578(10) 0.0471(10) 0.0508(11) -0.0068(8) -0.0144(8) -0.0155(8)
N1 0.0457(10) 0.0470(10) 0.0639(11) -0.0100(9) -0.0069(8) -0.0152(8)
C2 0.0477(12) 0.0429(11) 0.0554(13) -0.0123(10) -0.0017(10) -0.0134(9)
C1 0.0558(13) 0.0484(12) 0.0509(13) -0.0159(10) -0.0065(10) -0.0152(10)
C14 0.0557(12) 0.0591(13) 0.0539(13) -0.0082(11) -0.0123(10) -0.0180(10)
C9 0.0622(13) 0.0511(12) 0.0506(13) -0.0090(10) -0.0151(10) -0.0168(10)
C7 0.0605(13) 0.0585(14) 0.0622(14) -0.0151(12) 0.0030(11) -0.0211(11)
C15 0.0562(13) 0.0547(13) 0.0681(15) -0.0171(12) -0.0198(11) -0.0123(10)
C16 0.0531(13) 0.0643(15) 0.0958(18) -0.0189(13) -0.0230(12) -0.0105(11)
C10 0.0755(15) 0.0535(13) 0.0599(14) -0.0030(11) -0.0137(12) -0.0239(11)
C3 0.0576(13) 0.0646(14) 0.0630(15) -0.0194(12) -0.0083(11) -0.0075(11)
C19 0.0593(14) 0.0571(13) 0.0872(17) -0.0174(12) -0.0074(12) -0.0240(11)
C8 0.0635(14) 0.0540(13) 0.0561(14) -0.0133(11) 0.0010(11) -0.0180(11)
C12 0.0914(17) 0.0576(14) 0.0836(18) -0.0194(13) -0.0299(14) -0.0213(13)
C6 0.0558(14) 0.0606(15) 0.093(2) -0.0166(14) 0.0004(14) -0.0058(12)
C4 0.0800(17) 0.0788(17) 0.0655(16) -0.0063(14) -0.0194(13) -0.0145(14)
C5 0.0637(16) 0.0644(16) 0.090(2) 0.0022(15) -0.0184(14) -0.0112(13)
C13 0.0774(15) 0.0711(15) 0.0613(15) -0.0202(12) -0.0177(12) -0.0135(13)
C11 0.0984(18) 0.0532(14) 0.0811(17) -0.0086(13) -0.0275(14) -0.0282(13)
C17 0.0517(14) 0.0852(18) 0.140(3) -0.0379(18) -0.0152(15) -0.0190(13)
C18 0.0604(15) 0.0780(17) 0.126(2) -0.0247(17) -0.0003(15) -0.0318(13)

loop_
_atom_type_symbol
_atom_type_description
_atom_type_scat_dispersion_real
_atom_type_scat_dispersion_imag
_atom_type_scat_source
C C 0.0033 0.0016 'International Tables Vol C Tables 4.2.6.8 and 6.1.1.4'
H H 0.0000 0.0000 'International Tables Vol C Tables 4.2.6.8 and 6.1.1.4'
N N 0.0061 0.0033 'International Tables Vol C Tables 4.2.6.8 and 6.1.1.4'

loop_
_geom_angle_atom_site_label_1
_geom_angle_atom_site_label_2
_geom_angle_atom_site_label_3
_geom_angle
C10 N2 C14 110.58(15)
C10 N2 C9 111.39(16)
C14 N2 C9 115.38(15)
C19 N1 C15 112.15(16)
C19 N1 C1 113.82(15)
C15 N1 C1 104.78(16)
C3 C2 C7 117.66(19)
C3 C2 C1 122.30(18)
C7 C2 C1 119.94(19)
N1 C1 C2 114.12(17)
N1 C1 C8 103.15(15)
C2 C1 C8 113.52(16)
N2 C14 C13 111.19(17)
N2 C9 C15 114.64(17)
N2 C9 C8 117.09(16)
C15 C9 C8 102.34(16)
C2 C7 C6 121.3(2)
N1 C15 C16 111.52(19)
N1 C15 C9 104.28(16)
C16 C15 C9 119.67(18)
C15 C16 C17 110.03(19)
N2 C10 C11 111.39(18)
C4 C3 C2 120.9(2)
N1 C19 C18 109.49(17)
C1 C8 C9 106.18(15)
C11 C12 C13 109.39(18)
C5 C6 C7 119.7(2)
C5 C4 C3 120.3(2)
C6 C5 C4 120.2(2)
C14 C13 C12 111.49(19)
C10 C11 C12 111.51(18)
C18 C17 C16 111.21(18)
C17 C18 C19 111.7(2)

loop_
_geom_bond_atom_site_label_1
_geom_bond_atom_site_label_2
_geom_bond_distance
N2 C10 1.457(2)
N2 C14 1.465(2)
N2 C9 1.472(2)
N1 C19 1.457(2)
N1 C15 1.462(2)
N1 C1 1.473(2)
C2 C3 1.390(3)
C2 C7 1.392(3)
C2 C1 1.506(3)
C1 C8 1.547(3)
C14 C13 1.514(3)
C9 C15 1.525(3)
C9 C8 1.556(3)
C7 C6 1.394(3)
C15 C16 1.515(3)
C16 C17 1.523(3)
C10 C11 1.510(3)
C3 C4 1.384(3)
C19 C18 1.524(3)
C12 C11 1.516(3)
C12 C13 1.516(3)
C6 C5 1.366(3)
C4 C5 1.375(3)
C17 C18 1.511(3)
